data_4112605
loop_
_publ_author_name
'Joseph M. Keane'
'Mahendra D. Chordia'
'Christopher J. Mocella'
'Michal Sabat'
'Carl O. Trindle'
'W. Dean Harman'

_publ_section_title
;
 Transition Metal-Stabilized Arenium Cations: Protonation of Arenes
 Dihapto-Coordinated to \p-Basic Metal Fragments
;
_journal_name_full 'Journal of the American Chemical Society'
_journal_page_first 6806
_journal_page_last 6815
_journal_paper_doi 10.1021/ja039824h
_journal_volume 126
_journal_year 2004
_chemical_formula_sum 'C34 H44 B2 N16 O2 Re2'
_chemical_formula_weight 1102.87
_chemical_name_systematic
; 
 ? 
;
_space_group_IT_number 148
_symmetry_cell_setting rhombohedral
_symmetry_space_group_name_Hall '-R 3'
_symmetry_space_group_name_H-M 'R -3 :H'
_atom_sites_solution_hydrogens mixed
_atom_sites_solution_primary direct
_atom_sites_solution_secondary difmap
_audit_creation_method SHELXL-97
_cell_angle_alpha 90.00
_cell_angle_beta 90.00
_cell_angle_gamma 120.00
_cell_formula_units_Z 9
_cell_length_a 35.3637(12)
_cell_length_b 35.3637(12)
_cell_length_c 9.8575(5)
_cell_measurement_reflns_used 9831
_cell_measurement_temperature 153(2)
_cell_measurement_theta_max 32.475
_cell_measurement_theta_min 2.303
_cell_volume 10676.1(7)
_computing_cell_refinement 'Bruker SMART'
_computing_data_collection 'Bruker SMART'
_computing_data_reduction 'Bruker SHELXTL'
_computing_molecular_graphics 'Bruker SHELXTL'
_computing_publication_material 'Bruker SHELXTL'
_computing_structure_refinement 'SHELXL-97 (Sheldrick, 1997)'
_computing_structure_solution 'SHELXS-97 (Sheldrick, 1990)'
_diffrn_ambient_temperature 153(2)
_diffrn_measured_fraction_theta_full 0.990
_diffrn_measured_fraction_theta_max 0.990
_diffrn_measurement_device_type 'Bruker SMART APEX CCD area detector'
_diffrn_measurement_method 'phi and omega scans'
_diffrn_radiation_monochromator graphite
_diffrn_radiation_source 'fine-focus sealed tube'
_diffrn_radiation_type MoK\a
_diffrn_radiation_wavelength 0.71073
_diffrn_reflns_av_R_equivalents 0.0347
_diffrn_reflns_av_sigmaI/netI 0.0264
_diffrn_reflns_limit_h_max 51
_diffrn_reflns_limit_h_min -53
_diffrn_reflns_limit_k_max 51
_diffrn_reflns_limit_k_min -53
_diffrn_reflns_limit_l_max 14
_diffrn_reflns_limit_l_min -14
_diffrn_reflns_number 49318
_diffrn_reflns_theta_full 32.49
_diffrn_reflns_theta_max 32.49
_diffrn_reflns_theta_min 1.99
_exptl_absorpt_coefficient_mu 5.143
_exptl_absorpt_correction_T_max 0.801927
_exptl_absorpt_correction_T_min 0.524557
_exptl_absorpt_correction_type empirical
_exptl_absorpt_process_details 'Bruker SADABS'
_exptl_crystal_colour olive-green
_exptl_crystal_density_diffrn 1.544
_exptl_crystal_description needle
_exptl_crystal_F_000 4824
_exptl_crystal_size_max 0.38
_exptl_crystal_size_mid 0.15
_exptl_crystal_size_min 0.14
_refine_diff_density_max 2.525
_refine_diff_density_min -0.616
_refine_diff_density_rms 0.164
_refine_ls_extinction_coef none
_refine_ls_extinction_method none
_refine_ls_goodness_of_fit_ref 0.970
_refine_ls_hydrogen_treatment mixed
_refine_ls_matrix_type full
_refine_ls_number_parameters 302
_refine_ls_number_reflns 8515
_refine_ls_number_restraints 0
_refine_ls_restrained_S_all 0.970
_refine_ls_R_factor_all 0.0352
_refine_ls_R_factor_gt 0.0285
_refine_ls_shift/su_max 0.005
_refine_ls_shift/su_mean 0.000
_refine_ls_structure_factor_coef Fsqd
_refine_ls_weighting_details 'calc w=1/[\s^2^(Fo^2^)+(0.0544P)^2^+0.0000P] where P=(Fo^2^+2Fc^2^)/3'
_refine_ls_weighting_scheme calc
_refine_ls_wR_factor_gt 0.0770
_refine_ls_wR_factor_ref 0.0791
_reflns_number_gt 7180
_reflns_number_total 8515
_reflns_threshold_expression >2sigma(I)
_cod_data_source_file ja039824hsi20040325_025433.cif
_cod_data_source_block C34H44B2N16O2Re2
_cod_original_sg_symbol_H-M 'R -3'
_cod_database_code 4112605

loop_
_symmetry_equiv_pos_as_xyz
'x, y, z'
'-y, x-y, z'
'-x+y, -x, z'
'x+2/3, y+1/3, z+1/3'
'-y+2/3, x-y+1/3, z+1/3'
'-x+y+2/3, -x+1/3, z+1/3'
'x+1/3, y+2/3, z+2/3'
'-y+1/3, x-y+2/3, z+2/3'
'-x+y+1/3, -x+2/3, z+2/3'
'-x, -y, -z'
'y, -x+y, -z'
'x-y, x, -z'
'-x+2/3, -y+1/3, -z+1/3'
'y+2/3, -x+y+1/3, -z+1/3'
'x-y+2/3, x+1/3, -z+1/3'
'-x+1/3, -y+2/3, -z+2/3'
'y+1/3, -x+y+2/3, -z+2/3'
'x-y+1/3, x+2/3, -z+2/3'

loop_
_atom_site_label
_atom_site_type_symbol
_atom_site_fract_x
_atom_site_fract_y
_atom_site_fract_z
_atom_site_U_iso_or_equiv
_atom_site_adp_type
_atom_site_occupancy
_atom_site_symmetry_multiplicity
_atom_site_calc_flag
_atom_site_refinement_flags
Re Re 0.817853(3) 0.111947(3) 0.526491(10) 0.02133(4) Uani 1 1 d .
O1 O 0.88508(7) 0.18856(8) 0.3636(2) 0.0383(5) Uani 1 1 d .
N1 N 0.76707(8) 0.05597(7) 0.6468(2) 0.0266(5) Uani 1 1 d .
N2 N 0.75647(9) 0.01450(8) 0.6099(3) 0.0312(5) Uani 1 1 d .
N3 N 0.78673(8) 0.07016(8) 0.3557(2) 0.0288(5) Uani 1 1 d .
N4 N 0.77466(9) 0.02699(8) 0.3640(3) 0.0342(6) Uani 1 1 d .
N5 N 0.85163(9) 0.07571(9) 0.5378(3) 0.0353(6) Uani 1 1 d .
N6 N 0.83004(10) 0.03164(9) 0.5267(3) 0.0432(7) Uani 1 1 d .
N7 N 0.81347(7) 0.19312(7) 0.6235(2) 0.0226(4) Uani 1 1 d .
N8 N 0.79134(8) 0.17994(8) 0.4090(2) 0.0275(5) Uani 1 1 d .
C1 C 0.72482(12) -0.01457(10) 0.6922(3) 0.0376(7) Uani 1 1 d .
C2 C 0.71422(12) 0.00743(11) 0.7839(3) 0.0398(8) Uani 1 1 d .
C3 C 0.74154(10) 0.05147(10) 0.7526(3) 0.0312(6) Uani 1 1 d .
C4 C 0.75885(12) 0.00785(12) 0.2431(4) 0.0442(9) Uani 1 1 d .
C5 C 0.76042(12) 0.03846(13) 0.1540(4) 0.0450(9) Uani 1 1 d .
C6 C 0.77818(11) 0.07701(12) 0.2289(3) 0.0359(7) Uani 1 1 d .
C7 C 0.85800(15) 0.01703(15) 0.5475(6) 0.0707(16) Uani 1 1 d .
H7 H 0.8512 -0.0120 0.5456 0.085 Uiso 1 1 calc R
C8 C 0.89842(17) 0.05235(18) 0.5722(8) 0.086(2) Uani 1 1 d .
C9 C 0.89273(12) 0.08817(14) 0.5654(5) 0.0509(10) Uani 1 1 d .
C10 C 0.85963(9) 0.15780(9) 0.4271(3) 0.0268(5) Uani 1 1 d .
C11 C 0.81506(9) 0.20995(9) 0.5041(3) 0.0269(5) Uani 1 1 d .
C12 C 0.77415(8) 0.13750(9) 0.4687(3) 0.0232(5) Uani 1 1 d .
C13 C 0.78709(8) 0.14686(8) 0.6080(3) 0.0211(4) Uani 1 1 d .
C14 C 0.78436(12) 0.18974(12) 0.2724(3) 0.0380(7) Uani 1 1 d .
H14A H 0.7967 0.1778 0.2095 0.046 Uiso 1 1 calc R
H14B H 0.7998 0.2212 0.2604 0.046 Uiso 1 1 calc R
C15 C 0.73700(16) 0.17192(18) 0.2380(5) 0.0697(14) Uani 1 1 d .
H15A H 0.7349 0.1783 0.1435 0.084 Uiso 1 1 calc R
H15B H 0.7219 0.1404 0.2477 0.084 Uiso 1 1 calc R
C16 C 0.7149(2) 0.1885(3) 0.3184(8) 0.111(2) Uani 1 1 d .
H16A H 0.7289 0.2198 0.3043 0.133 Uiso 1 1 calc R
H16B H 0.7185 0.1837 0.4133 0.133 Uiso 1 1 calc R
C17 C 0.6651(3) 0.1678(4) 0.2880(13) 0.200(6) Uani 1 1 d .
H17A H 0.6612 0.1769 0.1999 0.300 Uiso 1 1 calc R
H17B H 0.6519 0.1771 0.3554 0.300 Uiso 1 1 calc R
H17C H 0.6515 0.1365 0.2899 0.300 Uiso 1 1 calc R
B1 B 0.78066(13) 0.00709(12) 0.4937(4) 0.0376(8) Uani 1 1 d .
H1 H 0.7123(13) -0.0449(14) 0.671(4) 0.043(11) Uiso 1 1 d .
H1B H 0.7649(13) -0.0284(13) 0.468(4) 0.049(12) Uiso 1 1 d .
H2 H 0.6939(15) -0.0085(15) 0.855(4) 0.059(13) Uiso 1 1 d .
H3 H 0.7462(10) 0.0765(11) 0.803(3) 0.022(8) Uiso 1 1 d .
H4 H 0.7509(14) -0.0235(14) 0.233(4) 0.049(12) Uiso 1 1 d .
H5 H 0.7500(19) 0.0353(18) 0.056(6) 0.087(17) Uiso 1 1 d .
H6 H 0.7825(11) 0.1036(11) 0.197(3) 0.025(8) Uiso 1 1 d .
H8 H 0.9225(19) 0.0588(19) 0.590(6) 0.085(19) Uiso 1 1 d .
H9 H 0.9118(13) 0.1152(13) 0.574(4) 0.035(10) Uiso 1 1 d .
H11 H 0.8321(10) 0.2413(11) 0.479(3) 0.023(8) Uiso 1 1 d .
H12 H 0.7496(13) 0.1207(13) 0.427(4) 0.041(10) Uiso 1 1 d .
H13 H 0.7707(11) 0.1342(11) 0.684(4) 0.029(9) Uiso 1 1 d .

loop_
_atom_site_aniso_label
_atom_site_aniso_U_11
_atom_site_aniso_U_22
_atom_site_aniso_U_33
_atom_site_aniso_U_23
_atom_site_aniso_U_13
_atom_site_aniso_U_12
Re 0.01798(5) 0.01861(5) 0.02254(6) -0.00516(3) -0.00013(3) 0.00552(4)
O1 0.0284(11) 0.0396(12) 0.0263(10) 0.0007(9) 0.0044(8) 0.0015(9)
N1 0.0275(11) 0.0173(10) 0.0294(11) -0.0012(8) 0.0007(9) 0.0069(9)
N2 0.0319(13) 0.0183(10) 0.0375(13) -0.0052(9) -0.0059(10) 0.0080(9)
N3 0.0247(11) 0.0264(11) 0.0275(11) -0.0106(9) -0.0001(9) 0.0070(9)
N4 0.0301(13) 0.0256(12) 0.0370(13) -0.0144(10) -0.0008(10) 0.0064(10)
N5 0.0291(13) 0.0284(12) 0.0485(16) -0.0115(11) -0.0034(11) 0.0145(11)
N6 0.0386(15) 0.0297(14) 0.064(2) -0.0149(13) -0.0071(14) 0.0191(12)
N7 0.0205(10) 0.0195(10) 0.0248(10) -0.0035(8) -0.0021(8) 0.0078(8)
N8 0.0278(11) 0.0271(11) 0.0232(10) 0.0001(9) -0.0045(9) 0.0103(10)
C1 0.0420(18) 0.0200(13) 0.0393(17) 0.0012(11) -0.0068(13) 0.0069(12)
C2 0.0455(19) 0.0254(14) 0.0329(16) 0.0039(12) 0.0029(13) 0.0060(13)
C3 0.0356(15) 0.0234(13) 0.0253(13) -0.0004(10) 0.0041(11) 0.0078(12)
C4 0.0372(17) 0.0367(18) 0.0430(18) -0.0213(15) -0.0023(14) 0.0067(14)
C5 0.0396(18) 0.048(2) 0.0336(16) -0.0205(15) -0.0070(14) 0.0118(16)
C6 0.0312(15) 0.0405(17) 0.0264(14) -0.0096(12) -0.0019(11) 0.0106(13)
C7 0.050(2) 0.041(2) 0.133(5) -0.023(3) -0.015(3) 0.033(2)
C8 0.046(3) 0.060(3) 0.167(7) -0.037(3) -0.027(3) 0.039(2)
C9 0.0310(17) 0.0392(19) 0.084(3) -0.0174(19) -0.0089(18) 0.0187(16)
C10 0.0211(12) 0.0312(13) 0.0225(12) -0.0082(10) -0.0017(9) 0.0090(11)
C11 0.0247(12) 0.0221(12) 0.0300(13) 0.0008(10) -0.0014(10) 0.0088(10)
C12 0.0169(11) 0.0229(12) 0.0245(12) -0.0025(9) -0.0016(9) 0.0060(9)
C13 0.0178(10) 0.0197(11) 0.0222(11) -0.0028(8) 0.0009(8) 0.0066(9)
C14 0.0441(18) 0.0413(18) 0.0262(14) 0.0031(12) -0.0041(12) 0.0196(15)
C15 0.064(3) 0.070(3) 0.069(3) 0.002(2) -0.028(2) 0.029(3)
C16 0.095(5) 0.144(7) 0.129(6) 0.014(5) -0.007(4) 0.086(5)
C17 0.084(6) 0.248(14) 0.282(16) 0.064(12) -0.031(8) 0.095(8)
B1 0.0361(18) 0.0217(15) 0.051(2) -0.0110(14) -0.0039(16) 0.0111(14)

loop_
_atom_type_symbol
_atom_type_description
_atom_type_scat_dispersion_real
_atom_type_scat_dispersion_imag
_atom_type_scat_source
C C 0.0033 0.0016 'International Tables Vol C Tables 4.2.6.8 and 6.1.1.4'
H H 0.0000 0.0000 'International Tables Vol C Tables 4.2.6.8 and 6.1.1.4'
B B 0.0013 0.0007 'International Tables Vol C Tables 4.2.6.8 and 6.1.1.4'
N N 0.0061 0.0033 'International Tables Vol C Tables 4.2.6.8 and 6.1.1.4'
O O 0.0106 0.0060 'International Tables Vol C Tables 4.2.6.8 and 6.1.1.4'
Re Re -1.0185 7.2310 'International Tables Vol C Tables 4.2.6.8 and 6.1.1.4'

loop_
_geom_angle_atom_site_label_1
_geom_angle_atom_site_label_2
_geom_angle_atom_site_label_3
_geom_angle
_geom_angle_site_symmetry_1
_geom_angle_site_symmetry_3
C10 Re N7 90.81(10) . 13_656
C10 Re N3 95.65(10) . .
N7 Re N3 164.42(9) 13_656 .
C10 Re N5 96.47(12) . .
N7 Re N5 82.27(9) 13_656 .
N3 Re N5 82.92(10) . .
C10 Re C13 96.10(11) . .
N7 Re C13 76.28(9) 13_656 .
N3 Re C13 116.92(10) . .
N5 Re C13 155.23(10) . .
C10 Re C12 85.41(11) . .
N7 Re C12 112.93(9) 13_656 .
N3 Re C12 81.79(10) . .
N5 Re C12 164.70(10) . .
C13 Re C12 38.12(9) . .
C10 Re N1 179.75(11) . .
N7 Re N1 89.34(9) 13_656 .
N3 Re N1 84.16(9) . .
N5 Re N1 83.34(10) . .
C13 Re N1 84.13(9) . .
C12 Re N1 94.72(9) . .
C3 N1 N2 105.9(2) . .
C3 N1 Re 135.70(19) . .
N2 N1 Re 118.42(18) . .
C1 N2 N1 109.6(3) . .
C1 N2 B1 130.0(3) . .
N1 N2 B1 120.4(2) . .
C6 N3 N4 106.6(2) . .
C6 N3 Re 133.9(2) . .
N4 N3 Re 119.2(2) . .
C4 N4 N3 109.2(3) . .
C4 N4 B1 129.0(3) . .
N3 N4 B1 121.9(2) . .
C9 N5 N6 107.1(3) . .
C9 N5 Re 131.3(2) . .
N6 N5 Re 121.4(2) . .
C7 N6 N5 109.3(3) . .
C7 N6 B1 131.2(3) . .
N5 N6 B1 119.4(3) . .
C11 N7 C13 106.3(2) . .
C11 N7 Re 131.72(19) . 13_656
C13 N7 Re 121.28(17) . 13_656
C11 N8 C12 108.0(2) . .
C11 N8 C14 125.0(3) . .
C12 N8 C14 126.9(2) . .
N2 C1 C2 108.9(3) . .
C1 C2 C3 104.8(3) . .
N1 C3 C2 110.8(3) . .
N4 C4 C5 109.1(3) . .
C4 C5 C6 104.7(3) . .
N3 C6 C5 110.5(3) . .
N6 C7 C8 108.1(4) . .
C7 C8 C9 105.3(4) . .
N5 C9 C8 110.2(4) . .
O1 C10 Re 176.0(3) . .
N7 C11 N8 113.5(2) . .
C13 C12 N8 103.4(2) . .
C13 C12 Re 68.96(15) . .
N8 C12 Re 120.96(18) . .
N7 C13 C12 108.5(2) . .
N7 C13 Re 117.73(17) . .
C12 C13 Re 72.92(15) . .
N8 C14 C15 113.5(3) . .
C16 C15 C14 115.2(5) . .
C15 C16 C17 114.9(8) . .
N4 B1 N2 109.3(3) . .
N4 B1 N6 107.2(3) . .
N2 B1 N6 108.5(3) . .

loop_
_geom_bond_atom_site_label_1
_geom_bond_atom_site_label_2
_geom_bond_distance
_geom_bond_site_symmetry_2
Re C10 1.838(3) .
Re N7 2.140(2) 13_656
Re N3 2.146(2) .
Re N5 2.148(3) .
Re C13 2.167(3) .
Re C12 2.220(3) .
Re N1 2.235(2) .
O1 C10 1.186(3) .
N1 C3 1.336(4) .
N1 N2 1.369(3) .
N2 C1 1.348(4) .
N2 B1 1.529(5) .
N3 C6 1.336(4) .
N3 N4 1.367(4) .
N4 C4 1.346(4) .
N4 B1 1.525(5) .
N5 C9 1.319(4) .
N5 N6 1.354(4) .
N6 C7 1.341(5) .
N6 B1 1.547(5) .
N7 C11 1.307(4) .
N7 C13 1.430(3) .
N7 Re 2.140(2) 13_656
N8 C11 1.349(4) .
N8 C12 1.434(4) .
N8 C14 1.442(4) .
C1 C2 1.362(5) .
C2 C3 1.396(4) .
C4 C5 1.373(6) .
C5 C6 1.393(5) .
C7 C8 1.370(7) .
C8 C9 1.380(6) .
C12 C13 1.433(4) .
C14 C15 1.504(6) .
C15 C16 1.428(9) .
C16 C17 1.562(10) .
